data_4112517
loop_
_publ_author_name
'Makoto Yamashita'
'John F. Hartwig'

_publ_section_title
;
 Synthesis, Structure, and Reductive Elimination Chemistry of
 Three-Coordinate Arylpalladium Amido Complexes
;
_journal_name_full 'Journal of the American Chemical Society'
_journal_page_first 5344
_journal_page_last 5345
_journal_paper_doi 10.1021/ja0315107
_journal_volume 126
_journal_year 2004
_chemical_formula_sum 'C41 H40 F12 Fe N O P Pd'
_chemical_formula_weight 983.96
_chemical_name_systematic
; 
 ? 
;
_space_group_IT_number 14
_symmetry_cell_setting monoclinic
_symmetry_space_group_name_Hall '-P 2ybc'
_symmetry_space_group_name_H-M 'P 1 21/c 1'
_atom_sites_solution_hydrogens geom
_atom_sites_solution_primary direct
_atom_sites_solution_secondary difmap
_audit_creation_method SHELXL-97
_cell_angle_alpha 90.00
_cell_angle_beta 94.75(3)
_cell_angle_gamma 90.00
_cell_formula_units_Z 4
_cell_length_a 10.251(2)
_cell_length_b 19.822(4)
_cell_length_c 20.200(4)
_cell_measurement_temperature 173(2)
_cell_volume 4090.4(14)
_computing_cell_refinement Denzo
_computing_data_collection 'Nonius Collect'
_computing_data_reduction Denzo
_computing_molecular_graphics XP
_computing_publication_material XCIF
_computing_structure_refinement 'SHELXL-97 (Sheldrick, 1997)'
_computing_structure_solution 'SHELXS-97 (Sheldrick, 1990)'
_diffrn_ambient_temperature 173(2)
_diffrn_measured_fraction_theta_full 0.995
_diffrn_measured_fraction_theta_max 0.995
_diffrn_measurement_device_type 'Nonius KappaCCD'
_diffrn_measurement_method '\w scans'
_diffrn_radiation_monochromator graphite
_diffrn_radiation_source 'fine-focus sealed tube'
_diffrn_radiation_type MoK\a
_diffrn_radiation_wavelength 0.71073
_diffrn_reflns_av_R_equivalents 0.0424
_diffrn_reflns_av_sigmaI/netI 0.0729
_diffrn_reflns_limit_h_max 13
_diffrn_reflns_limit_h_min -13
_diffrn_reflns_limit_k_max 23
_diffrn_reflns_limit_k_min -26
_diffrn_reflns_limit_l_max 26
_diffrn_reflns_limit_l_min -26
_diffrn_reflns_number 17030
_diffrn_reflns_theta_full 27.89
_diffrn_reflns_theta_max 27.89
_diffrn_reflns_theta_min 2.24
_exptl_absorpt_coefficient_mu 0.922
_exptl_absorpt_correction_T_max 0.8023
_exptl_absorpt_correction_T_min 0.7695
_exptl_absorpt_correction_type none
_exptl_crystal_colour orange
_exptl_crystal_density_diffrn 1.598
_exptl_crystal_description block
_exptl_crystal_F_000 1984
_exptl_crystal_size_max 0.30
_exptl_crystal_size_mid 0.30
_exptl_crystal_size_min 0.25
_refine_diff_density_max 0.678
_refine_diff_density_min -0.591
_refine_diff_density_rms 0.083
_refine_ls_extinction_method none
_refine_ls_goodness_of_fit_ref 1.029
_refine_ls_hydrogen_treatment mixed
_refine_ls_matrix_type full
_refine_ls_number_parameters 523
_refine_ls_number_reflns 9738
_refine_ls_number_restraints 0
_refine_ls_restrained_S_all 1.029
_refine_ls_R_factor_all 0.0883
_refine_ls_R_factor_gt 0.0434
_refine_ls_shift/su_max 0.013
_refine_ls_shift/su_mean 0.002
_refine_ls_structure_factor_coef Fsqd
_refine_ls_weighting_details 'calc w=1/[\s^2^(Fo^2^)+(0.0509P)^2^+0.0000P] where P=(Fo^2^+2Fc^2^)/3'
_refine_ls_weighting_scheme calc
_refine_ls_wR_factor_gt 0.0962
_refine_ls_wR_factor_ref 0.1094
_reflns_number_gt 6204
_reflns_number_total 9738
_reflns_threshold_expression >2sigma(I)
_cod_data_source_file ja0315107si20031204_112343_2.cif
_cod_data_source_block complex2b
_cod_original_cell_volume 4090.5(14)
_cod_database_code 4112517

loop_
_symmetry_equiv_pos_as_xyz
'x, y, z'
'-x, y+1/2, -z+1/2'
'-x, -y, -z'
'x, -y-1/2, z-1/2'

loop_
_atom_site_label
_atom_site_type_symbol
_atom_site_fract_x
_atom_site_fract_y
_atom_site_fract_z
_atom_site_U_iso_or_equiv
_atom_site_adp_type
_atom_site_occupancy
_atom_site_symmetry_multiplicity
_atom_site_calc_flag
_atom_site_refinement_flags
Pd1 Pd 0.45698(2) 0.249031(12) 0.357358(11) 0.02595(8) Uani 1 1 d .
Fe1 Fe 0.56790(4) 0.17085(2) 0.50773(2) 0.03184(13) Uani 1 1 d .
P1 P 0.30079(8) 0.25567(4) 0.43002(4) 0.0304(2) Uani 1 1 d .
N1 N 0.6271(2) 0.24627(12) 0.30703(12) 0.0269(6) Uani 1 1 d .
O1 O 0.1756(2) 0.41299(13) 0.12879(11) 0.0517(7) Uani 1 1 d .
C1 C 0.4065(3) 0.23453(16) 0.50318(14) 0.0290(7) Uani 1 1 d .
C2 C 0.3979(3) 0.18383(18) 0.55304(15) 0.0373(8) Uani 1 1 d .
H2A H 0.3262 0.1498 0.5544 0.045 Uiso 1 1 calc R
C3 C 0.5071(3) 0.1899(2) 0.60041(16) 0.0423(9) Uani 1 1 d .
H3A H 0.5254 0.1610 0.6407 0.051 Uiso 1 1 calc R
C4 C 0.5861(3) 0.24303(18) 0.58082(16) 0.0428(9) Uani 1 1 d .
H4A H 0.6702 0.2581 0.6049 0.051 Uiso 1 1 calc R
C5 C 0.5279(3) 0.27123(17) 0.52100(15) 0.0326(8) Uani 1 1 d .
H5A H 0.5630 0.3098 0.4959 0.039 Uiso 1 1 calc R
C6 C 0.5994(3) 0.12357(16) 0.41898(17) 0.0383(8) Uani 1 1 d .
H6A H 0.5502 0.1319 0.3749 0.046 Uiso 1 1 calc R
C7 C 0.5656(4) 0.07686(17) 0.46776(18) 0.0433(9) Uani 1 1 d .
H7A H 0.4885 0.0458 0.4636 0.052 Uiso 1 1 calc R
C8 C 0.6596(3) 0.08013(18) 0.52193(18) 0.0474(9) Uani 1 1 d .
H8A H 0.6612 0.0519 0.5630 0.057 Uiso 1 1 calc R
C9 C 0.7526(3) 0.13043(19) 0.50843(18) 0.0443(9) Uani 1 1 d .
H9A H 0.8310 0.1441 0.5382 0.053 Uiso 1 1 calc R
C10 C 0.7146(3) 0.15712(17) 0.44470(17) 0.0398(9) Uani 1 1 d .
H10A H 0.7608 0.1938 0.4219 0.048 Uiso 1 1 calc R
C11 C 0.1683(3) 0.19029(19) 0.42073(16) 0.0400(9) Uani 1 1 d .
C12 C 0.0741(4) 0.2054(3) 0.35925(18) 0.0698(14) Uani 1 1 d .
H12A H 0.0049 0.1712 0.3552 0.105 Uiso 1 1 calc R
H12B H 0.1225 0.2046 0.3194 0.105 Uiso 1 1 calc R
H12C H 0.0348 0.2501 0.3639 0.105 Uiso 1 1 calc R
C13 C 0.2339(4) 0.1231(2) 0.4098(2) 0.0612(12) Uani 1 1 d .
H13A H 0.1675 0.0875 0.4052 0.092 Uiso 1 1 calc R
H13B H 0.2965 0.1131 0.4478 0.092 Uiso 1 1 calc R
H13C H 0.2801 0.1253 0.3693 0.092 Uiso 1 1 calc R
C14 C 0.0836(3) 0.1842(2) 0.48001(18) 0.0555(11) Uani 1 1 d .
H14A H 0.0176 0.1489 0.4708 0.083 Uiso 1 1 calc R
H14B H 0.0400 0.2273 0.4868 0.083 Uiso 1 1 calc R
H14C H 0.1394 0.1724 0.5201 0.083 Uiso 1 1 calc R
C15 C 0.2359(3) 0.34133(18) 0.45024(17) 0.0422(9) Uani 1 1 d .
C16 C 0.1334(4) 0.3655(2) 0.3964(2) 0.0630(12) Uani 1 1 d .
H16A H 0.0995 0.4095 0.4090 0.095 Uiso 1 1 calc R
H16B H 0.0614 0.3329 0.3915 0.095 Uiso 1 1 calc R
H16C H 0.1734 0.3696 0.3542 0.095 Uiso 1 1 calc R
C17 C 0.3500(4) 0.39078(18) 0.45374(19) 0.0519(10) Uani 1 1 d .
H17A H 0.3188 0.4358 0.4647 0.078 Uiso 1 1 calc R
H17B H 0.3876 0.3922 0.4107 0.078 Uiso 1 1 calc R
H17C H 0.4171 0.3761 0.4881 0.078 Uiso 1 1 calc R
C18 C 0.1784(4) 0.3420(2) 0.51847(18) 0.0591(11) Uani 1 1 d .
H18A H 0.1440 0.3871 0.5269 0.089 Uiso 1 1 calc R
H18B H 0.2471 0.3306 0.5533 0.089 Uiso 1 1 calc R
H18C H 0.1075 0.3089 0.5185 0.089 Uiso 1 1 calc R
C19 C 0.3645(3) 0.30266(16) 0.28471(14) 0.0295(7) Uani 1 1 d .
C20 C 0.3962(3) 0.36966(16) 0.27663(15) 0.0349(8) Uani 1 1 d .
H20A H 0.4616 0.3897 0.3064 0.042 Uiso 1 1 calc R
C21 C 0.3347(3) 0.40859(18) 0.22575(16) 0.0386(8) Uani 1 1 d .
H21A H 0.3572 0.4548 0.2215 0.046 Uiso 1 1 calc R
C22 C 0.2412(3) 0.37989(18) 0.18172(16) 0.0389(8) Uani 1 1 d .
C23 C 0.2098(3) 0.31222(18) 0.18749(15) 0.0375(8) Uani 1 1 d .
H23A H 0.1463 0.2922 0.1566 0.045 Uiso 1 1 calc R
C24 C 0.2714(3) 0.27369(18) 0.23856(15) 0.0346(8) Uani 1 1 d .
H24A H 0.2501 0.2273 0.2421 0.042 Uiso 1 1 calc R
C25 C 0.1995(5) 0.4834(2) 0.1232(2) 0.0762(14) Uani 1 1 d .
H25A H 0.1476 0.5014 0.0842 0.114 Uiso 1 1 calc R
H25B H 0.2927 0.4910 0.1184 0.114 Uiso 1 1 calc R
H25C H 0.1747 0.5064 0.1633 0.114 Uiso 1 1 calc R
C26 C 0.6520(3) 0.19939(15) 0.25943(14) 0.0247(7) Uani 1 1 d .
C27 C 0.5511(3) 0.15573(15) 0.23508(14) 0.0274(7) Uani 1 1 d .
H27A H 0.4657 0.1612 0.2493 0.033 Uiso 1 1 calc R
C28 C 0.5744(3) 0.10459(15) 0.19041(15) 0.0308(7) Uani 1 1 d .
C29 C 0.6955(3) 0.09492(16) 0.16766(15) 0.0356(8) Uani 1 1 d .
H29A H 0.7100 0.0601 0.1368 0.043 Uiso 1 1 calc R
C30 C 0.7952(3) 0.13724(16) 0.19096(15) 0.0310(7) Uani 1 1 d .
C31 C 0.7756(3) 0.18862(15) 0.23616(14) 0.0266(7) Uani 1 1 d .
H31A H 0.8469 0.2168 0.2514 0.032 Uiso 1 1 calc R
C32 C 0.4601(4) 0.05981(19) 0.16785(19) 0.0469(9) Uani 1 1 d .
C33 C 0.9292(4) 0.1302(2) 0.16754(17) 0.0440(9) Uani 1 1 d .
C34 C 0.7009(3) 0.30550(15) 0.31439(13) 0.0227(6) Uani 1 1 d .
C35 C 0.7489(3) 0.34115(16) 0.26185(15) 0.0294(7) Uani 1 1 d .
H35A H 0.7390 0.3228 0.2183 0.035 Uiso 1 1 calc R
C36 C 0.8104(3) 0.40246(16) 0.27228(16) 0.0332(8) Uani 1 1 d .
C37 C 0.8273(3) 0.43169(16) 0.33552(16) 0.0337(8) Uani 1 1 d .
H37A H 0.8693 0.4741 0.3425 0.040 Uiso 1 1 calc R
C38 C 0.7806(3) 0.39645(15) 0.38691(15) 0.0283(7) Uani 1 1 d .
C39 C 0.7197(3) 0.33430(15) 0.37708(14) 0.0260(7) Uani 1 1 d .
H39A H 0.6903 0.3109 0.4141 0.031 Uiso 1 1 calc R
C40 C 0.8550(5) 0.4399(2) 0.2144(2) 0.0593(11) Uani 1 1 d .
C41 C 0.7958(3) 0.42346(18) 0.45661(16) 0.0397(8) Uani 1 1 d .
F1 F 0.4838(3) 0.02081(16) 0.11821(15) 0.1130(12) Uani 1 1 d .
F2 F 0.4329(3) 0.01707(13) 0.21538(14) 0.0884(9) Uani 1 1 d .
F3 F 0.3525(2) 0.09202(12) 0.15259(16) 0.0979(10) Uani 1 1 d .
F4 F 0.9579(2) 0.18160(12) 0.12863(14) 0.0791(8) Uani 1 1 d .
F5 F 1.0231(2) 0.12934(16) 0.21733(12) 0.0933(10) Uani 1 1 d .
F6 F 0.9456(2) 0.07500(11) 0.13209(10) 0.0555(6) Uani 1 1 d .
F7 F 0.9635(4) 0.47502(18) 0.22926(14) 0.1367(16) Uani 1 1 d .
F8 F 0.8837(3) 0.40091(13) 0.16437(11) 0.0769(8) Uani 1 1 d .
F9 F 0.7663(4) 0.48155(17) 0.18761(16) 0.1396(16) Uani 1 1 d .
F10 F 0.8735(3) 0.47566(14) 0.46414(12) 0.0875(9) Uani 1 1 d .
F11 F 0.8433(3) 0.37697(13) 0.49956(11) 0.0849(9) Uani 1 1 d .
F12 F 0.6834(2) 0.44075(12) 0.47904(10) 0.0665(7) Uani 1 1 d .

loop_
_atom_site_aniso_label
_atom_site_aniso_U_11
_atom_site_aniso_U_22
_atom_site_aniso_U_33
_atom_site_aniso_U_23
_atom_site_aniso_U_13
_atom_site_aniso_U_12
Pd1 0.02398(13) 0.03109(14) 0.02336(12) -0.00378(10) 0.00532(9) -0.00270(11)
Fe1 0.0262(3) 0.0394(3) 0.0302(2) 0.0043(2) 0.00413(19) -0.0039(2)
P1 0.0235(4) 0.0439(5) 0.0242(4) -0.0029(4) 0.0044(3) -0.0018(4)
N1 0.0250(14) 0.0261(14) 0.0307(13) -0.0056(11) 0.0088(11) -0.0046(12)
O1 0.0537(16) 0.0618(18) 0.0396(14) 0.0182(13) 0.0036(12) 0.0108(14)
C1 0.0254(17) 0.039(2) 0.0229(15) -0.0029(13) 0.0070(13) -0.0012(14)
C2 0.0290(18) 0.056(2) 0.0280(17) 0.0021(16) 0.0071(14) -0.0055(17)
C3 0.033(2) 0.068(3) 0.0260(17) 0.0085(16) 0.0040(15) 0.0001(19)
C4 0.0326(19) 0.067(3) 0.0280(17) -0.0094(17) -0.0041(15) -0.0109(18)
C5 0.0266(18) 0.042(2) 0.0294(17) -0.0046(14) 0.0038(14) -0.0053(15)
C6 0.043(2) 0.034(2) 0.0397(19) 0.0036(16) 0.0109(17) 0.0074(17)
C7 0.046(2) 0.0298(19) 0.055(2) 0.0059(17) 0.0038(18) -0.0017(17)
C8 0.047(2) 0.042(2) 0.054(2) 0.0165(18) 0.0061(19) 0.0037(18)
C9 0.0267(19) 0.055(3) 0.051(2) 0.0119(19) 0.0040(17) 0.0054(17)
C10 0.035(2) 0.037(2) 0.049(2) 0.0028(17) 0.0169(17) 0.0059(16)
C11 0.0255(18) 0.063(3) 0.0319(18) -0.0035(17) 0.0039(14) -0.0126(17)
C12 0.050(3) 0.114(4) 0.043(2) 0.014(2) -0.011(2) -0.039(3)
C13 0.047(2) 0.060(3) 0.078(3) -0.026(2) 0.013(2) -0.027(2)
C14 0.035(2) 0.087(3) 0.046(2) 0.007(2) 0.0058(18) -0.018(2)
C15 0.037(2) 0.050(2) 0.042(2) -0.0018(17) 0.0135(17) 0.0124(18)
C16 0.052(3) 0.075(3) 0.062(3) 0.001(2) 0.005(2) 0.026(2)
C17 0.062(3) 0.038(2) 0.059(2) -0.0082(19) 0.021(2) 0.007(2)
C18 0.062(3) 0.070(3) 0.050(2) -0.008(2) 0.030(2) 0.015(2)
C19 0.0346(19) 0.0312(18) 0.0233(15) -0.0011(13) 0.0056(14) 0.0041(15)
C20 0.036(2) 0.036(2) 0.0326(18) -0.0030(15) 0.0026(15) -0.0040(16)
C21 0.041(2) 0.036(2) 0.0402(19) 0.0051(16) 0.0101(17) -0.0015(17)
C22 0.036(2) 0.049(2) 0.0326(19) 0.0086(16) 0.0115(16) 0.0066(17)
C23 0.0330(19) 0.050(2) 0.0295(18) -0.0008(16) 0.0036(15) -0.0033(17)
C24 0.038(2) 0.0385(19) 0.0283(17) -0.0021(15) 0.0058(15) -0.0024(16)
C25 0.085(3) 0.066(3) 0.077(3) 0.040(3) 0.002(3) 0.007(3)
C26 0.0272(17) 0.0273(17) 0.0200(15) 0.0002(13) 0.0033(13) 0.0016(14)
C27 0.0276(17) 0.0284(17) 0.0262(16) 0.0012(13) 0.0017(13) -0.0022(14)
C28 0.0358(19) 0.0272(18) 0.0286(16) -0.0028(14) -0.0022(14) -0.0034(15)
C29 0.049(2) 0.0317(19) 0.0262(16) -0.0040(14) 0.0000(16) 0.0060(16)
C30 0.0345(19) 0.0325(18) 0.0261(16) -0.0031(14) 0.0039(14) 0.0064(15)
C31 0.0270(17) 0.0312(18) 0.0216(15) -0.0007(13) 0.0019(13) 0.0001(14)
C32 0.052(3) 0.037(2) 0.049(2) -0.0081(19) -0.0078(19) -0.0012(19)
C33 0.042(2) 0.055(3) 0.0349(19) -0.0108(18) 0.0055(17) 0.0098(19)
C34 0.0184(15) 0.0265(16) 0.0233(15) -0.0014(13) 0.0027(12) -0.0020(13)
C35 0.0277(17) 0.0349(19) 0.0260(16) -0.0032(14) 0.0041(13) 0.0003(14)
C36 0.0311(18) 0.0315(19) 0.0372(18) 0.0043(15) 0.0047(15) -0.0007(15)
C37 0.0286(18) 0.0287(18) 0.0435(19) -0.0036(15) 0.0011(15) -0.0034(15)
C38 0.0217(16) 0.0281(17) 0.0341(17) -0.0048(14) -0.0029(13) 0.0053(14)
C39 0.0225(16) 0.0316(18) 0.0243(15) -0.0013(13) 0.0052(12) 0.0002(14)
C40 0.085(3) 0.041(2) 0.055(3) 0.004(2) 0.018(2) -0.019(2)
C41 0.042(2) 0.038(2) 0.039(2) -0.0131(17) 0.0008(17) 0.0028(18)
F1 0.093(2) 0.126(3) 0.122(2) -0.095(2) 0.0219(18) -0.0490(19)
F2 0.0793(18) 0.0774(19) 0.104(2) 0.0277(16) -0.0197(16) -0.0472(15)
F3 0.0617(17) 0.0498(15) 0.170(3) -0.0159(16) -0.0645(18) 0.0022(13)
F4 0.0727(18) 0.0633(17) 0.110(2) -0.0046(15) 0.0614(16) 0.0010(13)
F5 0.0393(14) 0.175(3) 0.0641(16) -0.0570(17) -0.0056(12) 0.0256(16)
F6 0.0558(14) 0.0598(14) 0.0520(12) -0.0209(11) 0.0100(10) 0.0194(11)
F7 0.188(4) 0.155(3) 0.0719(18) -0.013(2) 0.039(2) -0.133(3)
F8 0.107(2) 0.0810(18) 0.0479(14) 0.0012(13) 0.0359(14) -0.0291(15)
F9 0.197(4) 0.112(3) 0.122(3) 0.087(2) 0.085(3) 0.077(3)
F10 0.106(2) 0.0901(19) 0.0686(16) -0.0462(14) 0.0214(15) -0.0599(17)
F11 0.124(2) 0.0810(18) 0.0424(13) -0.0198(12) -0.0344(14) 0.0376(17)
F12 0.0524(15) 0.0967(19) 0.0506(13) -0.0340(13) 0.0066(11) 0.0106(13)

loop_
_atom_type_symbol
_atom_type_description
_atom_type_scat_dispersion_real
_atom_type_scat_dispersion_imag
_atom_type_scat_source
C C 0.0033 0.0016 'International Tables Vol C Tables 4.2.6.8 and 6.1.1.4'
H H 0.0000 0.0000 'International Tables Vol C Tables 4.2.6.8 and 6.1.1.4'
N N 0.0061 0.0033 'International Tables Vol C Tables 4.2.6.8 and 6.1.1.4'
O O 0.0106 0.0060 'International Tables Vol C Tables 4.2.6.8 and 6.1.1.4'
F F 0.0171 0.0103 'International Tables Vol C Tables 4.2.6.8 and 6.1.1.4'
P P 0.1023 0.0942 'International Tables Vol C Tables 4.2.6.8 and 6.1.1.4'
Fe Fe 0.3463 0.8444 'International Tables Vol C Tables 4.2.6.8 and 6.1.1.4'
Pd Pd -0.9988 1.0072 'International Tables Vol C Tables 4.2.6.8 and 6.1.1.4'

loop_
_geom_angle_atom_site_label_1
_geom_angle_atom_site_label_2
_geom_angle_atom_site_label_3
_geom_angle
C19 Pd1 N1 91.22(11)
C19 Pd1 P1 97.34(9)
N1 Pd1 P1 168.52(7)
C7 Fe1 C8 40.21(14)
C7 Fe1 C2 108.08(15)
C8 Fe1 C2 116.54(14)
C7 Fe1 C4 157.36(14)
C8 Fe1 C4 120.01(15)
C2 Fe1 C4 67.77(14)
C7 Fe1 C5 160.97(13)
C8 Fe1 C5 158.61(14)
C2 Fe1 C5 68.54(13)
C4 Fe1 C5 40.38(13)
C7 Fe1 C3 122.44(15)
C8 Fe1 C3 101.82(15)
C2 Fe1 C3 40.35(12)
C4 Fe1 C3 39.98(14)
C5 Fe1 C3 67.94(14)
C7 Fe1 C9 68.00(15)
C8 Fe1 C9 40.65(14)
C2 Fe1 C9 149.59(14)
C4 Fe1 C9 103.76(15)
C5 Fe1 C9 124.78(14)
C3 Fe1 C9 114.44(14)
C7 Fe1 C10 67.63(14)
C8 Fe1 C10 67.68(14)
C2 Fe1 C10 168.48(13)
C4 Fe1 C10 120.46(14)
C5 Fe1 C10 111.78(13)
C3 Fe1 C10 151.10(14)
C9 Fe1 C10 40.19(13)
C7 Fe1 C6 40.37(13)
C8 Fe1 C6 67.65(14)
C2 Fe1 C6 129.94(14)
C4 Fe1 C6 157.82(14)
C5 Fe1 C6 126.75(13)
C3 Fe1 C6 162.09(14)
C9 Fe1 C6 67.68(14)
C10 Fe1 C6 40.03(13)
C7 Fe1 C1 123.86(14)
C8 Fe1 C1 153.99(13)
C2 Fe1 C1 40.56(12)
C4 Fe1 C1 68.47(13)
C5 Fe1 C1 41.42(12)
C3 Fe1 C1 68.19(13)
C9 Fe1 C1 165.33(13)
C10 Fe1 C1 132.08(13)
C6 Fe1 C1 114.65(13)
C1 P1 C11 107.56(15)
C1 P1 C15 103.33(15)
C11 P1 C15 112.30(16)
C1 P1 Pd1 96.21(10)
C11 P1 Pd1 116.12(11)
C15 P1 Pd1 118.36(11)
C26 N1 C34 120.8(2)
C26 N1 Pd1 124.6(2)
C34 N1 Pd1 113.07(18)
C22 O1 C25 116.8(3)
C2 C1 C5 106.1(3)
C2 C1 P1 132.1(2)
C5 C1 P1 121.8(2)
C2 C1 Fe1 68.71(18)
C5 C1 Fe1 68.43(18)
P1 C1 Fe1 126.76(16)
C3 C2 C1 108.9(3)
C3 C2 Fe1 70.06(18)
C1 C2 Fe1 70.73(18)
C4 C3 C2 108.4(3)
C4 C3 Fe1 69.89(19)
C2 C3 Fe1 69.59(18)
C3 C4 C5 108.9(3)
C3 C4 Fe1 70.1(2)
C5 C4 Fe1 69.82(18)
C4 C5 C1 107.7(3)
C4 C5 Fe1 69.8(2)
C1 C5 Fe1 70.15(18)
C10 C6 C7 107.2(3)
C10 C6 Fe1 69.83(19)
C7 C6 Fe1 68.22(19)
C8 C7 C6 108.8(3)
C8 C7 Fe1 70.2(2)
C6 C7 Fe1 71.41(19)
C7 C8 C9 108.2(3)
C7 C8 Fe1 69.6(2)
C9 C8 Fe1 70.3(2)
C10 C9 C8 107.3(3)
C10 C9 Fe1 70.38(19)
C8 C9 Fe1 69.0(2)
C6 C10 C9 108.4(3)
C6 C10 Fe1 70.15(18)
C9 C10 Fe1 69.44(19)
C13 C11 C12 108.0(3)
C13 C11 C14 109.3(3)
C12 C11 C14 106.6(3)
C13 C11 P1 107.2(2)
C12 C11 P1 110.3(3)
C14 C11 P1 115.2(2)
C17 C15 C16 108.2(3)
C17 C15 C18 107.6(3)
C16 C15 C18 110.0(3)
C17 C15 P1 107.9(2)
C16 C15 P1 111.3(3)
C18 C15 P1 111.7(3)
C20 C19 C24 118.0(3)
C20 C19 Pd1 119.9(2)
C24 C19 Pd1 121.9(2)
C19 C20 C21 121.5(3)
C22 C21 C20 119.8(3)
C21 C22 O1 124.9(3)
C21 C22 C23 120.0(3)
O1 C22 C23 115.0(3)
C22 C23 C24 119.9(3)
C23 C24 C19 120.7(3)
N1 C26 C31 124.2(3)
N1 C26 C27 119.1(3)
C31 C26 C27 116.6(3)
C28 C27 C26 121.0(3)
C29 C28 C27 121.9(3)
C29 C28 C32 121.2(3)
C27 C28 C32 117.0(3)
C28 C29 C30 117.9(3)
C29 C30 C31 121.8(3)
C29 C30 C33 120.8(3)
C31 C30 C33 117.5(3)
C30 C31 C26 120.9(3)
F3 C32 F1 108.6(3)
F3 C32 F2 105.2(3)
F1 C32 F2 104.0(3)
F3 C32 C28 114.1(3)
F1 C32 C28 113.0(3)
F2 C32 C28 111.2(3)
F6 C33 F4 105.5(3)
F6 C33 F5 106.3(3)
F4 C33 F5 105.9(3)
F6 C33 C30 114.1(3)
F4 C33 C30 111.6(3)
F5 C33 C30 112.8(3)
C39 C34 N1 118.4(3)
C39 C34 C35 117.0(3)
N1 C34 C35 124.4(3)
C36 C35 C34 121.0(3)
C35 C36 C37 121.7(3)
C35 C36 C40 119.1(3)
C37 C36 C40 119.1(3)
C38 C37 C36 117.1(3)
C37 C38 C39 121.7(3)
C37 C38 C41 120.8(3)
C39 C38 C41 117.5(3)
C34 C39 C38 121.5(3)
F9 C40 F7 107.7(4)
F9 C40 F8 104.0(4)
F7 C40 F8 104.1(4)
F9 C40 C36 113.0(4)
F7 C40 C36 113.0(4)
F8 C40 C36 114.2(3)
F10 C41 F12 107.2(3)
F10 C41 F11 106.6(3)
F12 C41 F11 103.8(3)
F10 C41 C38 114.0(3)
F12 C41 C38 112.9(3)
F11 C41 C38 111.6(3)

loop_
_geom_bond_atom_site_label_1
_geom_bond_atom_site_label_2
_geom_bond_distance
Pd1 C19 1.988(3)
Pd1 N1 2.091(2)
Pd1 P1 2.2637(10)
Fe1 C7 2.030(4)
Fe1 C8 2.038(4)
Fe1 C2 2.050(3)
Fe1 C4 2.053(3)
Fe1 C5 2.054(3)
Fe1 C3 2.056(3)
Fe1 C9 2.055(3)
Fe1 C10 2.068(3)
Fe1 C6 2.072(3)
Fe1 C1 2.077(3)
P1 C1 1.808(3)
P1 C11 1.876(3)
P1 C15 1.881(4)
N1 C26 1.376(4)
N1 C34 1.398(4)
O1 C22 1.381(4)
O1 C25 1.424(5)
C1 C2 1.431(4)
C1 C5 1.461(4)
C2 C3 1.416(4)
C3 C4 1.405(5)
C4 C5 1.417(5)
C6 C10 1.417(5)
C6 C7 1.416(4)
C7 C8 1.398(5)
C8 C9 1.422(5)
C9 C10 1.416(5)
C11 C13 1.516(5)
C11 C12 1.538(5)
C11 C14 1.541(5)
C15 C17 1.523(5)
C15 C16 1.526(5)
C15 C18 1.543(4)
C19 C20 1.380(4)
C19 C24 1.401(4)
C20 C21 1.394(4)
C21 C22 1.375(5)
C22 C23 1.387(5)
C23 C24 1.392(4)
C26 C31 1.404(4)
C26 C27 1.406(4)
C27 C28 1.391(4)
C28 C29 1.373(4)
C28 C32 1.510(5)
C29 C30 1.375(4)
C30 C31 1.393(4)
C30 C33 1.496(5)
C32 F3 1.290(4)
C32 F1 1.305(4)
C32 F2 1.327(4)
C33 F6 1.327(4)
C33 F4 1.334(4)
C33 F5 1.333(4)
C34 C39 1.388(4)
C34 C35 1.398(4)
C35 C36 1.377(4)
C36 C37 1.401(4)
C36 C40 1.488(5)
C37 C38 1.370(4)
C38 C39 1.388(4)
C38 C41 1.502(4)
C40 F9 1.312(5)
C40 F7 1.325(5)
C40 F8 1.325(4)
C41 F10 1.307(4)
C41 F12 1.318(4)
C41 F11 1.330(4)
